data_4025902
loop_
_publ_author_name
'Sukalyan Bhadra'
'Laksmikanta Adak'
'Subhas Samanta'
'A. K. M. Maidul Islam'
'Manabendra Mukherjee'
'Brindaban C. Ranu'

_publ_section_title
;
 Alumina-Supported Cu(II), A Versatile and Recyclable Catalyst for
 Regioselective Ring Opening of Aziridines and Epoxides and Subsequent
 Cyclization to Functionalized 1,4-Benzoxazines and 1,4-Benzodioxanes
;
_journal_name_full 'Journal of Organic Chemistry'
_journal_page_first 8533
_journal_page_last 8541
_journal_paper_doi 10.1021/jo101916e
_journal_volume 75
_journal_year 2010
_chemical_formula_moiety 'C20 H21 N O3 S'
_chemical_formula_sum 'C20 H21 N O3 S'
_chemical_formula_weight 355.44
_chemical_name_systematic
;
 ?
;
_space_group_IT_number 15
_symmetry_cell_setting monoclinic
_symmetry_space_group_name_Hall '-C 2yc'
_symmetry_space_group_name_H-M 'C 1 2/c 1'
_atom_sites_solution_hydrogens geom
_atom_sites_solution_primary direct
_atom_sites_solution_secondary difmap
_audit_creation_method SHELXL-97
_cell_angle_alpha 90.00
_cell_angle_beta 98.018(2)
_cell_angle_gamma 90.00
_cell_formula_units_Z 8
_cell_length_a 18.1117(13)
_cell_length_b 8.9175(6)
_cell_length_c 21.5176(16)
_cell_measurement_reflns_used 17077
_cell_measurement_temperature 293(2)
_cell_measurement_theta_max 26.00
_cell_measurement_theta_min 1.91
_cell_volume 3441.4(4)
_computing_cell_refinement 'BRUKER AXS SMART 3'
_computing_data_collection 'BRUKER AXS SMART 3'
_computing_data_reduction 'BRUKER AXS SAINT'
_computing_molecular_graphics 'BRUKER SHELXLTL'
_computing_publication_material 'MURCURY 1.4'
_computing_structure_refinement 'SHELXL-97 (Sheldrick, 1997)'
_computing_structure_solution 'SHELXS-97 (Sheldrick, 1990)'
_diffrn_ambient_temperature 293(2)
_diffrn_measured_fraction_theta_full 0.999
_diffrn_measured_fraction_theta_max 0.999
_diffrn_measurement_device_type 'CCD Area Detector'
_diffrn_measurement_method 'Phi and Omega Scan'
_diffrn_radiation_monochromator graphite
_diffrn_radiation_source 'fine-focus sealed tube'
_diffrn_radiation_type MoK\a
_diffrn_radiation_wavelength 0.71073
_diffrn_reflns_av_R_equivalents 0.0357
_diffrn_reflns_av_sigmaI/netI 0.0265
_diffrn_reflns_limit_h_max 22
_diffrn_reflns_limit_h_min -22
_diffrn_reflns_limit_k_max 10
_diffrn_reflns_limit_k_min -10
_diffrn_reflns_limit_l_max 26
_diffrn_reflns_limit_l_min -26
_diffrn_reflns_number 17077
_diffrn_reflns_theta_full 26.00
_diffrn_reflns_theta_max 26.00
_diffrn_reflns_theta_min 1.91
_exptl_absorpt_coefficient_mu 0.207
_exptl_absorpt_correction_T_max 0.9735
_exptl_absorpt_correction_T_min 0.9696
_exptl_absorpt_correction_type multi-scan
_exptl_absorpt_process_details SADABS
_exptl_crystal_colour White
_exptl_crystal_density_diffrn 1.372
_exptl_crystal_density_method 'not measured'
_exptl_crystal_description Block
_exptl_crystal_F_000 1504
_exptl_crystal_size_max 0.15
_exptl_crystal_size_mid 0.14
_exptl_crystal_size_min 0.13
_refine_diff_density_max 1.317
_refine_diff_density_min -0.436
_refine_diff_density_rms 0.057
_refine_ls_extinction_method none
_refine_ls_goodness_of_fit_ref 1.321
_refine_ls_hydrogen_treatment constr
_refine_ls_matrix_type full
_refine_ls_number_parameters 227
_refine_ls_number_reflns 3380
_refine_ls_number_restraints 0
_refine_ls_restrained_S_all 1.321
_refine_ls_R_factor_all 0.0632
_refine_ls_R_factor_gt 0.0517
_refine_ls_shift/su_max 0.011
_refine_ls_shift/su_mean 0.002
_refine_ls_structure_factor_coef Fsqd
_refine_ls_weighting_details 'calc w=1/[\s^2^(Fo^2^)+(0.1000P)^2^+0.1144P] where P=(Fo^2^+2Fc^2^)/3'
_refine_ls_weighting_scheme calc
_refine_ls_wR_factor_gt 0.1715
_refine_ls_wR_factor_ref 0.1800
_reflns_number_gt 2747
_reflns_number_total 3380
_reflns_threshold_expression >2sigma(I)
_cod_data_source_file jo101916e_si_002_3.cif
_cod_data_source_block 2o
_cod_depositor_comments
;
The following automatic conversions were performed:

'_symmetry_cell_setting' value 'Monoclinic' changed to 'monoclinic'
according to the built-in table from CIF Core dictionary named
'cif_core.dic' version 2.4.1 from
2010-06-29.

'_exptl_absorpt_correction_type' value 'Multi-Scan'
changed to 'multi-scan' according to the built-in table from CIF Core
dictionary named 'cif_core.dic' version 2.4.1 from 2010-06-29.

Automatic conversion script
Id: cif_fix_values 1646 2011-03-28 12:23:43Z adriana 
;
_cod_database_code 4025902

loop_
_symmetry_equiv_pos_as_xyz
'x, y, z'
'-x, y, -z+1/2'
'x+1/2, y+1/2, z'
'-x+1/2, y+1/2, -z+1/2'
'-x, -y, -z'
'x, -y, z-1/2'
'-x+1/2, -y+1/2, -z'
'x+1/2, -y+1/2, z-1/2'

loop_
_atom_site_label
_atom_site_type_symbol
_atom_site_fract_x
_atom_site_fract_y
_atom_site_fract_z
_atom_site_U_iso_or_equiv
_atom_site_adp_type
_atom_site_occupancy
_atom_site_symmetry_multiplicity
_atom_site_calc_flag
_atom_site_refinement_flags
_atom_site_disorder_assembly
_atom_site_disorder_group
S1 S 0.11261(3) 0.80036(7) 0.11495(3) 0.0352(2) Uani 1 1 d . . .
C13 C 0.08857(12) 1.1830(3) 0.20514(11) 0.0296(5) Uani 1 1 d . . .
C8 C 0.07054(12) 1.0688(2) 0.15970(11) 0.0296(5) Uani 1 1 d . . .
C5 C 0.18692(13) 0.8779(3) 0.08133(11) 0.0326(5) Uani 1 1 d . . .
C15 C 0.15406(13) 0.9167(3) 0.22909(11) 0.0323(5) Uani 1 1 d . . .
H15 H 0.1957 0.9769 0.2183 0.039 Uiso 1 1 calc R . .
C14 C 0.11906(13) 1.0027(3) 0.27892(11) 0.0315(5) Uani 1 1 d . . .
H14 H 0.0663 0.9750 0.2755 0.038 Uiso 1 1 calc R . .
C11 C 0.02906(13) 1.3682(3) 0.13364(12) 0.0390(6) Uani 1 1 d . . .
H11 H 0.0168 1.4678 0.1244 0.047 Uiso 1 1 calc R . .
C2 C 0.30693(14) 0.9991(3) 0.02967(11) 0.0373(6) Uani 1 1 d . . .
C6 C 0.25976(14) 0.8419(3) 0.10702(12) 0.0387(6) Uani 1 1 d . . .
H6 H 0.2685 0.7781 0.1415 0.046 Uiso 1 1 calc R . .
C3 C 0.23427(15) 1.0355(3) 0.00601(12) 0.0415(6) Uani 1 1 d . . .
H3 H 0.2255 1.1015 -0.0277 0.050 Uiso 1 1 calc R . .
C12 C 0.06789(13) 1.3307(3) 0.19078(12) 0.0359(6) Uani 1 1 d . . .
H12 H 0.0807 1.4053 0.2205 0.043 Uiso 1 1 calc R . .
C4 C 0.17381(14) 0.9762(3) 0.03111(11) 0.0391(6) Uani 1 1 d . . .
H4 H 0.1253 1.0022 0.0145 0.047 Uiso 1 1 calc R . .
C10 C 0.00814(13) 1.2569(3) 0.08975(12) 0.0375(6) Uani 1 1 d . . .
H10 H -0.0195 1.2811 0.0514 0.045 Uiso 1 1 calc R . .
C9 C 0.02845(13) 1.1101(3) 0.10311(11) 0.0365(6) Uani 1 1 d . . .
H9 H 0.0136 1.0364 0.0734 0.044 Uiso 1 1 calc R . .
C16 C 0.15903(14) 0.9421(3) 0.34072(11) 0.0372(6) Uani 1 1 d . . .
H16 H 0.1673 1.0141 0.3754 0.045 Uiso 1 1 calc R . .
C20 C 0.11462(16) 0.8005(3) 0.35294(12) 0.0440(7) Uani 1 1 d . . .
H20A H 0.0622 0.8232 0.3527 0.053 Uiso 1 1 calc R . .
H20B H 0.1341 0.7546 0.3927 0.053 Uiso 1 1 calc R . .
C19 C 0.12673(16) 0.6970(3) 0.29645(13) 0.0450(7) Uani 1 1 d . . .
H19A H 0.1438 0.5982 0.3109 0.054 Uiso 1 1 calc R . .
H19B H 0.0811 0.6868 0.2672 0.054 Uiso 1 1 calc R . .
C18 C 0.18717(15) 0.7802(3) 0.26601(12) 0.0395(6) Uani 1 1 d . . .
H18 H 0.2184 0.7158 0.2435 0.047 Uiso 1 1 calc R . .
C17 C 0.22981(13) 0.8679(3) 0.32191(12) 0.0412(6) Uani 1 1 d . . .
H17A H 0.2548 0.8027 0.3543 0.049 Uiso 1 1 calc R . .
H17B H 0.2647 0.9401 0.3090 0.049 Uiso 1 1 calc R . .
C1 C 0.37129(15) 1.0597(3) -0.00007(13) 0.0462(7) Uani 1 1 d . . .
H1A H 0.3872 0.9856 -0.0277 0.069 Uiso 1 1 calc R . .
H1B H 0.4118 1.0837 0.0321 0.069 Uiso 1 1 calc R . .
H1C H 0.3558 1.1485 -0.0236 0.069 Uiso 1 1 calc R . .
C7 C 0.31891(14) 0.9015(3) 0.08101(12) 0.0409(6) Uani 1 1 d . . .
H7 H 0.3674 0.8763 0.0979 0.049 Uiso 1 1 calc R . .
O1 O 0.12385(9) 1.15866(18) 0.26578(7) 0.0349(4) Uani 1 1 d . . .
N1 N 0.09597(11) 0.9141(2) 0.17329(9) 0.0308(5) Uani 1 1 d . . .
O3 O 0.04768(10) 0.7985(2) 0.06895(9) 0.0445(5) Uani 1 1 d . . .
O2 O 0.13756(11) 0.66293(19) 0.14494(8) 0.0433(5) Uani 1 1 d . . .

loop_
_atom_site_aniso_label
_atom_site_aniso_U_11
_atom_site_aniso_U_22
_atom_site_aniso_U_33
_atom_site_aniso_U_23
_atom_site_aniso_U_13
_atom_site_aniso_U_12
S1 0.0408(4) 0.0318(4) 0.0348(4) -0.0074(2) 0.0118(3) -0.0057(2)
C13 0.0242(11) 0.0337(13) 0.0310(12) -0.0004(9) 0.0035(9) -0.0021(9)
C8 0.0256(11) 0.0302(12) 0.0349(13) -0.0009(9) 0.0109(9) -0.0018(9)
C5 0.0377(13) 0.0313(12) 0.0306(12) -0.0086(10) 0.0107(10) -0.0009(10)
C15 0.0326(12) 0.0308(13) 0.0351(13) -0.0024(10) 0.0101(10) -0.0004(9)
C14 0.0309(12) 0.0319(13) 0.0324(12) -0.0024(10) 0.0069(10) -0.0005(10)
C11 0.0338(13) 0.0365(14) 0.0478(15) 0.0081(11) 0.0098(11) 0.0011(11)
C2 0.0449(14) 0.0363(14) 0.0332(13) -0.0075(10) 0.0144(11) -0.0021(11)
C6 0.0442(14) 0.0390(14) 0.0358(13) 0.0034(11) 0.0153(11) 0.0092(11)
C3 0.0498(16) 0.0459(15) 0.0297(13) 0.0017(11) 0.0080(11) -0.0044(12)
C12 0.0316(12) 0.0320(13) 0.0444(14) -0.0050(11) 0.0065(11) -0.0054(10)
C4 0.0385(14) 0.0460(15) 0.0324(13) -0.0009(11) 0.0036(11) -0.0035(11)
C10 0.0308(12) 0.0494(15) 0.0327(12) 0.0054(11) 0.0058(10) -0.0006(11)
C9 0.0348(13) 0.0425(14) 0.0331(13) -0.0046(11) 0.0079(10) -0.0035(11)
C16 0.0388(14) 0.0396(14) 0.0334(13) -0.0012(10) 0.0054(11) -0.0004(11)
C20 0.0478(16) 0.0468(16) 0.0382(15) 0.0067(12) 0.0089(12) 0.0007(12)
C19 0.0542(17) 0.0348(14) 0.0462(16) 0.0046(11) 0.0076(13) 0.0003(12)
C18 0.0419(14) 0.0350(14) 0.0421(14) -0.0008(11) 0.0077(11) 0.0060(11)
C17 0.0365(14) 0.0454(15) 0.0412(14) 0.0044(12) 0.0033(11) 0.0043(12)
C1 0.0505(16) 0.0473(16) 0.0449(15) -0.0059(12) 0.0216(13) -0.0042(13)
C7 0.0359(13) 0.0471(15) 0.0421(14) 0.0013(12) 0.0138(11) 0.0078(11)
O1 0.0393(9) 0.0296(9) 0.0349(9) -0.0031(7) 0.0015(7) 0.0006(7)
N1 0.0344(10) 0.0305(11) 0.0284(10) -0.0042(8) 0.0072(8) -0.0033(8)
O3 0.0413(10) 0.0507(12) 0.0423(10) -0.0153(8) 0.0085(8) -0.0111(8)
O2 0.0578(11) 0.0293(9) 0.0457(11) -0.0045(8) 0.0176(9) -0.0033(8)

loop_
_atom_type_symbol
_atom_type_description
_atom_type_scat_dispersion_real
_atom_type_scat_dispersion_imag
_atom_type_scat_source
C C 0.0033 0.0016 'International Tables Vol C Tables 4.2.6.8 and 6.1.1.4'
H H 0.0000 0.0000 'International Tables Vol C Tables 4.2.6.8 and 6.1.1.4'
N N 0.0061 0.0033 'International Tables Vol C Tables 4.2.6.8 and 6.1.1.4'
O O 0.0106 0.0060 'International Tables Vol C Tables 4.2.6.8 and 6.1.1.4'
S S 0.1246 0.1234 'International Tables Vol C Tables 4.2.6.8 and 6.1.1.4'

loop_
_geom_angle_atom_site_label_1
_geom_angle_atom_site_label_2
_geom_angle_atom_site_label_3
_geom_angle
_geom_angle_site_symmetry_1
_geom_angle_site_symmetry_3
_geom_angle_publ_flag
O3 S1 O2 118.76(11) . . ?
O3 S1 N1 108.06(10) . . ?
O2 S1 N1 105.07(10) . . ?
O3 S1 C5 108.87(11) . . ?
O2 S1 C5 108.14(11) . . ?
N1 S1 C5 107.39(10) . . ?
O1 C13 C12 115.5(2) . . ?
O1 C13 C8 124.6(2) . . ?
C12 C13 C8 119.8(2) . . ?
C9 C8 C13 117.3(2) . . ?
C9 C8 N1 122.7(2) . . ?
C13 C8 N1 120.1(2) . . ?
C4 C5 C6 120.3(2) . . ?
C4 C5 S1 120.82(19) . . ?
C6 C5 S1 118.88(19) . . ?
N1 C15 C14 105.04(18) . . ?
N1 C15 C18 126.2(2) . . ?
C14 C15 C18 101.88(19) . . ?
N1 C15 H15 107.5 . . ?
C14 C15 H15 107.5 . . ?
C18 C15 H15 107.5 . . ?
O1 C14 C16 119.0(2) . . ?
O1 C14 C15 107.95(18) . . ?
C16 C14 C15 104.01(19) . . ?
O1 C14 H14 108.5 . . ?
C16 C14 H14 108.5 . . ?
C15 C14 H14 108.5 . . ?
C12 C11 C10 119.6(2) . . ?
C12 C11 H11 120.2 . . ?
C10 C11 H11 120.2 . . ?
C3 C2 C7 118.1(2) . . ?
C3 C2 C1 120.9(2) . . ?
C7 C2 C1 121.0(2) . . ?
C7 C6 C5 119.7(2) . . ?
C7 C6 H6 120.2 . . ?
C5 C6 H6 120.2 . . ?
C2 C3 C4 121.9(2) . . ?
C2 C3 H3 119.0 . . ?
C4 C3 H3 119.0 . . ?
C11 C12 C13 121.3(2) . . ?
C11 C12 H12 119.4 . . ?
C13 C12 H12 119.4 . . ?
C5 C4 C3 119.0(2) . . ?
C5 C4 H4 120.5 . . ?
C3 C4 H4 120.5 . . ?
C9 C10 C11 119.9(2) . . ?
C9 C10 H10 120.1 . . ?
C11 C10 H10 120.1 . . ?
C10 C9 C8 122.1(2) . . ?
C10 C9 H9 119.0 . . ?
C8 C9 H9 119.0 . . ?
C14 C16 C20 104.1(2) . . ?
C14 C16 C17 103.54(18) . . ?
C20 C16 C17 99.6(2) . . ?
C14 C16 H16 115.8 . . ?
C20 C16 H16 115.8 . . ?
C17 C16 H16 115.8 . . ?
C16 C20 C19 102.6(2) . . ?
C16 C20 H20A 111.2 . . ?
C19 C20 H20A 111.2 . . ?
C16 C20 H20B 111.2 . . ?
C19 C20 H20B 111.2 . . ?
H20A C20 H20B 109.2 . . ?
C18 C19 C20 103.3(2) . . ?
C18 C19 H19A 111.1 . . ?
C20 C19 H19A 111.1 . . ?
C18 C19 H19B 111.1 . . ?
C20 C19 H19B 111.1 . . ?
H19A C19 H19B 109.1 . . ?
C15 C18 C19 110.7(2) . . ?
C15 C18 C17 96.82(19) . . ?
C19 C18 C17 102.7(2) . . ?
C15 C18 H18 114.9 . . ?
C19 C18 H18 114.9 . . ?
C17 C18 H18 114.9 . . ?
C16 C17 C18 94.45(19) . . ?
C16 C17 H17A 112.8 . . ?
C18 C17 H17A 112.8 . . ?
C16 C17 H17B 112.8 . . ?
C18 C17 H17B 112.8 . . ?
H17A C17 H17B 110.3 . . ?
C2 C1 H1A 109.5 . . ?
C2 C1 H1B 109.5 . . ?
H1A C1 H1B 109.5 . . ?
C2 C1 H1C 109.5 . . ?
H1A C1 H1C 109.5 . . ?
H1B C1 H1C 109.5 . . ?
C6 C7 C2 121.0(2) . . ?
C6 C7 H7 119.5 . . ?
C2 C7 H7 119.5 . . ?
C13 O1 C14 107.86(17) . . ?
C8 N1 C15 108.29(17) . . ?
C8 N1 S1 120.24(15) . . ?
C15 N1 S1 115.79(15) . . ?

loop_
_geom_bond_atom_site_label_1
_geom_bond_atom_site_label_2
_geom_bond_distance
_geom_bond_site_symmetry_2
_geom_bond_publ_flag
S1 O3 1.4276(19) . ?
S1 O2 1.4287(19) . ?
S1 N1 1.6737(19) . ?
S1 C5 1.756(2) . ?
C13 O1 1.388(3) . ?
C13 C12 1.392(3) . ?
C13 C8 1.418(3) . ?
C8 C9 1.393(3) . ?
C8 N1 1.471(3) . ?
C5 C4 1.386(3) . ?
C5 C6 1.395(3) . ?
C15 N1 1.482(3) . ?
C15 C14 1.526(3) . ?
C15 C18 1.529(3) . ?
C15 H15 0.9800 . ?
C14 O1 1.425(3) . ?
C14 C16 1.522(3) . ?
C14 H14 0.9800 . ?
C11 C12 1.370(4) . ?
C11 C10 1.386(4) . ?
C11 H11 0.9300 . ?
C2 C3 1.382(4) . ?
C2 C7 1.400(4) . ?
C2 C1 1.506(3) . ?
C6 C7 1.382(3) . ?
C6 H6 0.9300 . ?
C3 C4 1.391(4) . ?
C3 H3 0.9300 . ?
C12 H12 0.9300 . ?
C4 H4 0.9300 . ?
C10 C9 1.379(4) . ?
C10 H10 0.9300 . ?
C9 H9 0.9300 . ?
C16 C20 1.539(4) . ?
C16 C17 1.546(3) . ?
C16 H16 0.9800 . ?
C20 C19 1.566(4) . ?
C20 H20A 0.9700 . ?
C20 H20B 0.9700 . ?
C19 C18 1.542(4) . ?
C19 H19A 0.9700 . ?
C19 H19B 0.9700 . ?
C18 C17 1.548(4) . ?
C18 H18 0.9800 . ?
C17 H17A 0.9700 . ?
C17 H17B 0.9700 . ?
C1 H1A 0.9600 . ?
C1 H1B 0.9600 . ?
C1 H1C 0.9600 . ?
C7 H7 0.9300 . ?
